data_2219294
loop_
_publ_author_name
'Pu, Xiao-Hua'

_publ_section_title
;
 2-Benzyliminomethyl-6-bromo-4-chlorophenol
;
_journal_coeditor_code CI2649
_journal_issue 9
_journal_name_full 'Acta Crystallographica Section E'
_journal_page_first o1734
_journal_paper_doi 10.1107/S1600536808024884
_journal_volume 64
_journal_year 2008
_chemical_formula_iupac 'C14 H11 Br Cl N O'
_chemical_formula_moiety 'C14 H11 Br Cl N O'
_chemical_formula_sum 'C14 H11 Br Cl N O'
_chemical_formula_weight 324.60
_chemical_name_systematic
;
2-Benzyliminomethyl-6-bromo-4-chlorophenol
;
_space_group_IT_number 14
_symmetry_cell_setting monoclinic
_symmetry_space_group_name_Hall '-P 2ybc'
_symmetry_space_group_name_H-M 'P 1 21/c 1'
_atom_sites_solution_hydrogens geom
_atom_sites_solution_primary direct
_atom_sites_solution_secondary difmap
_audit_creation_method SHELXL-97
_cell_angle_alpha 90.00
_cell_angle_beta 92.9920(10)
_cell_angle_gamma 90.00
_cell_formula_units_Z 4
_cell_length_a 4.3334(8)
_cell_length_b 12.8976(14)
_cell_length_c 23.892(2)
_cell_measurement_reflns_used 2314
_cell_measurement_temperature 298(2)
_cell_measurement_theta_max 23.597
_cell_measurement_theta_min 3.009
_cell_volume 1333.5(3)
_computing_cell_refinement 'SAINT (Bruker, 2000)'
_computing_data_collection 'SMART (Bruker, 2000)'
_computing_data_reduction 'SAINT (Bruker, 2000)'
_computing_molecular_graphics 'SHELXTL (Sheldrick, 2008)'
_computing_publication_material 'SHELXTL (Sheldrick, 2008)'
_computing_structure_refinement 'SHELXL97 (Sheldrick, 2008)'
_computing_structure_solution 'SHELXS97 (Sheldrick, 2008)'
_diffrn_ambient_temperature 298(2)
_diffrn_measured_fraction_theta_full 0.989
_diffrn_measured_fraction_theta_max 0.989
_diffrn_measurement_device_type 'Bruker SMART CCD area-detector'
_diffrn_measurement_method '\f and \w'
_diffrn_radiation_monochromator graphite
_diffrn_radiation_source 'fine-focus sealed tube'
_diffrn_radiation_type MoK\a
_diffrn_radiation_wavelength 0.71073
_diffrn_reflns_av_R_equivalents 0.0679
_diffrn_reflns_av_sigmaI/netI 0.0611
_diffrn_reflns_limit_h_max 5
_diffrn_reflns_limit_h_min -5
_diffrn_reflns_limit_k_max 15
_diffrn_reflns_limit_k_min -14
_diffrn_reflns_limit_l_max 19
_diffrn_reflns_limit_l_min -28
_diffrn_reflns_number 6753
_diffrn_reflns_theta_full 25.01
_diffrn_reflns_theta_max 25.01
_diffrn_reflns_theta_min 1.71
_diffrn_standards_number 0
_exptl_absorpt_coefficient_mu 3.269
_exptl_absorpt_correction_T_max 0.6759
_exptl_absorpt_correction_T_min 0.3547
_exptl_absorpt_correction_type multi-scan
_exptl_absorpt_process_details '(SADABS; Sheldrick, 1996)'
_exptl_crystal_colour yellow
_exptl_crystal_density_diffrn 1.617
_exptl_crystal_density_method 'not measured'
_exptl_crystal_description Block
_exptl_crystal_F_000 648
_exptl_crystal_size_max 0.40
_exptl_crystal_size_mid 0.37
_exptl_crystal_size_min 0.13
_refine_diff_density_max 1.472
_refine_diff_density_min -0.758
_refine_ls_extinction_method none
_refine_ls_goodness_of_fit_ref 1.064
_refine_ls_hydrogen_treatment constr
_refine_ls_matrix_type full
_refine_ls_number_parameters 163
_refine_ls_number_reflns 2325
_refine_ls_number_restraints 0
_refine_ls_restrained_S_all 1.064
_refine_ls_R_factor_all 0.0912
_refine_ls_R_factor_gt 0.0672
_refine_ls_shift/su_max 0.001
_refine_ls_shift/su_mean 0.000
_refine_ls_structure_factor_coef Fsqd
_refine_ls_weighting_details 'calc w=1/[\s^2^(Fo^2^)+(0.0638P)^2^+4.7838P] where P=(Fo^2^+2Fc^2^)/3'
_refine_ls_weighting_scheme calc
_refine_ls_wR_factor_gt 0.1628
_refine_ls_wR_factor_ref 0.1762
_reflns_number_gt 1699
_reflns_number_total 2325
_reflns_threshold_expression I>2\s(I)
_cod_data_source_file ci2649.cif
_cod_data_source_block I
_cod_depositor_comments
;
The following automatic conversions were performed:
'_symmetry_cell_setting' value 'Monoclinic' changed to 'monoclinic'
according to '/home/saulius/struct/CIF-dictionaries/cif_core.dic'
dictionary named 'cif_core.dic' version 2.4.1 from 2010-06-29.

Automatic conversion script
Id: cif_fix_enum 1527 2010-12-29 10:47:43Z saulius 

The following automatic conversions were performed:

'_symmetry_cell_setting' value 'Monoclinic' changed to 'monoclinic'
according to /home/saulius/struct/CIF-dictionaries/cif_core.dic
dictionary named 'cif_core.dic' version 2.4.1 from 2010-06-29.

Automatic conversion script
Id: cif_fix_values 1715 2011-07-08 13:25:40Z adriana 
;
_cod_original_sg_symbol_H-M 'P 21/c'
_cod_database_code 2219294
_cod_database_fobs_code 2219294

loop_
_symmetry_equiv_pos_as_xyz
'x, y, z'
'-x, y+1/2, -z+1/2'
'-x, -y, -z'
'x, -y-1/2, z-1/2'

loop_
_atom_site_type_symbol
_atom_site_label
_atom_site_fract_x
_atom_site_fract_y
_atom_site_fract_z
_atom_site_U_iso_or_equiv
_atom_site_adp_type
_atom_site_calc_flag
_atom_site_refinement_flags
_atom_site_occupancy
Br Br1 1.1330(2) 0.05445(6) 0.34840(4) 0.0688(3) Uani d . 1
Cl Cl1 1.1495(6) 0.47661(15) 0.37758(10) 0.0761(6) Uani d . 1
N N1 0.4056(13) 0.2399(4) 0.1816(2) 0.0495(14) Uani d . 1
O O1 0.7218(12) 0.1150(3) 0.2472(2) 0.0588(13) Uani d . 1
H H1 0.6061 0.1323 0.2205 0.088 Uiso calc R 1
C C1 0.4902(15) 0.3140(6) 0.2137(3) 0.0465(16) Uani d . 1
H H1A 0.4104 0.3798 0.2062 0.056 Uiso calc R 1
C C2 0.7087(14) 0.3002(5) 0.2620(3) 0.0409(14) Uani d . 1
C C3 0.8091(15) 0.1982(5) 0.2763(3) 0.0419(15) Uani d . 1
C C4 1.0094(15) 0.1881(5) 0.3238(3) 0.0442(15) Uani d . 1
C C5 1.1108(15) 0.2704(5) 0.3547(3) 0.0425(15) Uani d . 1
H H5 1.2421 0.2609 0.3864 0.051 Uiso calc R 1
C C6 1.0135(16) 0.3711(5) 0.3381(3) 0.0476(16) Uani d . 1
C C7 0.8123(16) 0.3849(5) 0.2934(3) 0.0481(16) Uani d . 1
H H7 0.7434 0.4511 0.2839 0.058 Uiso calc R 1
C C8 0.1902(16) 0.2605(6) 0.1331(3) 0.0562(19) Uani d . 1
H H8A 0.0875 0.3264 0.1380 0.067 Uiso calc R 1
H H8B 0.0339 0.2066 0.1302 0.067 Uiso calc R 1
C C9 0.3671(15) 0.2630(6) 0.0799(3) 0.0480(17) Uani d . 1
C C10 0.4684(18) 0.3549(7) 0.0600(3) 0.066(2) Uani d . 1
H H10 0.4266 0.4163 0.0786 0.080 Uiso calc R 1
C C11 0.635(2) 0.3571(9) 0.0117(4) 0.082(3) Uani d . 1
H H11 0.7064 0.4196 -0.0021 0.099 Uiso calc R 1
C C12 0.691(2) 0.2664(10) -0.0149(4) 0.086(3) Uani d . 1
H H12 0.8006 0.2675 -0.0473 0.103 Uiso calc R 1
C C13 0.594(2) 0.1762(9) 0.0043(4) 0.084(3) Uani d . 1
H H13 0.6386 0.1154 -0.0146 0.101 Uiso calc R 1
C C14 0.4270(18) 0.1718(7) 0.0517(4) 0.069(2) Uani d . 1
H H14 0.3557 0.1087 0.0646 0.083 Uiso calc R 1

loop_
_atom_site_aniso_label
_atom_site_aniso_U_11
_atom_site_aniso_U_22
_atom_site_aniso_U_33
_atom_site_aniso_U_12
_atom_site_aniso_U_13
_atom_site_aniso_U_23
Br1 0.0795(6) 0.0510(5) 0.0758(6) 0.0131(4) 0.0027(4) 0.0117(4)
Cl1 0.0979(16) 0.0525(11) 0.0767(14) -0.0047(10) -0.0060(12) -0.0098(10)
N1 0.039(3) 0.066(4) 0.044(3) 0.000(3) 0.003(3) 0.003(3)
O1 0.076(3) 0.047(3) 0.053(3) 0.000(2) 0.001(2) -0.002(2)
C1 0.039(4) 0.056(4) 0.045(4) 0.002(3) 0.013(3) 0.009(3)
C2 0.039(3) 0.046(3) 0.040(4) -0.001(3) 0.016(3) 0.001(3)
C3 0.042(4) 0.042(3) 0.043(4) -0.001(3) 0.016(3) 0.001(3)
C4 0.040(4) 0.049(4) 0.045(4) 0.004(3) 0.019(3) 0.008(3)
C5 0.042(4) 0.047(3) 0.039(4) 0.002(3) 0.008(3) 0.001(3)
C6 0.049(4) 0.048(4) 0.046(4) -0.001(3) 0.009(3) -0.003(3)
C7 0.053(4) 0.042(3) 0.050(4) 0.005(3) 0.011(3) 0.000(3)
C8 0.035(4) 0.078(5) 0.055(5) 0.000(3) -0.002(3) 0.001(4)
C9 0.037(4) 0.068(4) 0.038(4) 0.002(3) -0.007(3) 0.002(3)
C10 0.052(5) 0.082(6) 0.065(5) 0.000(4) -0.002(4) 0.007(4)
C11 0.059(5) 0.115(8) 0.072(6) 0.000(5) -0.003(5) 0.028(6)
C12 0.062(6) 0.144(10) 0.051(6) 0.013(6) 0.005(4) 0.006(6)
C13 0.068(6) 0.113(8) 0.070(6) 0.022(6) -0.007(5) -0.028(6)
C14 0.055(5) 0.081(6) 0.071(6) 0.004(4) -0.010(4) -0.010(5)

loop_
_atom_type_symbol
_atom_type_description
_atom_type_scat_dispersion_real
_atom_type_scat_dispersion_imag
_atom_type_scat_source
C C 0.0033 0.0016 'International Tables Vol C Tables 4.2.6.8 and 6.1.1.4'
H H 0.0000 0.0000 'International Tables Vol C Tables 4.2.6.8 and 6.1.1.4'
N N 0.0061 0.0033 'International Tables Vol C Tables 4.2.6.8 and 6.1.1.4'
O O 0.0106 0.0060 'International Tables Vol C Tables 4.2.6.8 and 6.1.1.4'
Br Br -0.2901 2.4595 'International Tables Vol C Tables 4.2.6.8 and 6.1.1.4'
Cl Cl 0.1484 0.1585 'International Tables Vol C Tables 4.2.6.8 and 6.1.1.4'

loop_
_geom_angle_atom_site_label_1
_geom_angle_atom_site_label_2
_geom_angle_atom_site_label_3
_geom_angle
C1 N1 C8 119.5(6)
C3 O1 H1 109.5
N1 C1 C2 122.7(6)
N1 C1 H1A 118.7
C2 C1 H1A 118.7
C7 C2 C3 120.7(6)
C7 C2 C1 120.6(6)
C3 C2 C1 118.7(6)
O1 C3 C4 120.0(6)
O1 C3 C2 123.2(6)
C4 C3 C2 116.9(6)
C5 C4 C3 122.7(6)
C5 C4 Br1 117.8(5)
C3 C4 Br1 119.4(5)
C4 C5 C6 118.9(6)
C4 C5 H5 120.6
C6 C5 H5 120.6
C7 C6 C5 120.7(6)
C7 C6 Cl1 120.7(5)
C5 C6 Cl1 118.6(5)
C6 C7 C2 120.1(6)
C6 C7 H7 120.0
C2 C7 H7 120.0
N1 C8 C9 109.6(5)
N1 C8 H8A 109.7
C9 C8 H8A 109.7
N1 C8 H8B 109.7
C9 C8 H8B 109.7
H8A C8 H8B 108.2
C10 C9 C14 119.8(8)
C10 C9 C8 119.9(7)
C14 C9 C8 120.3(7)
C9 C10 C11 119.9(9)
C9 C10 H10 120.0
C11 C10 H10 120.0
C12 C11 C10 118.9(10)
C12 C11 H11 120.6
C10 C11 H11 120.6
C13 C12 C11 121.7(10)
C13 C12 H12 119.1
C11 C12 H12 119.1
C12 C13 C14 120.6(10)
C12 C13 H13 119.7
C14 C13 H13 119.7
C13 C14 C9 119.0(9)
C13 C14 H14 120.5
C9 C14 H14 120.5

loop_
_geom_bond_atom_site_label_1
_geom_bond_atom_site_label_2
_geom_bond_distance
Br1 C4 1.890(6)
Cl1 C6 1.741(7)
N1 C1 1.267(9)
N1 C8 1.473(9)
O1 C3 1.325(8)
O1 H1 0.82
C1 C2 1.465(9)
C1 H1A 0.93
C2 C7 1.387(9)
C2 C3 1.422(9)
C3 C4 1.397(9)
C4 C5 1.353(9)
C5 C6 1.416(9)
C5 H5 0.93
C6 C7 1.355(9)
C7 H7 0.93
C8 C9 1.518(10)
C8 H8A 0.97
C8 H8B 0.97
C9 C10 1.359(10)
C9 C14 1.386(11)
C10 C11 1.392(12)
C10 H10 0.93
C11 C12 1.360(14)
C11 H11 0.93
C12 C13 1.326(14)
C12 H12 0.93
C13 C14 1.377(13)
C13 H13 0.93
C14 H14 0.93

loop_
_geom_hbond_atom_site_label_D
_geom_hbond_atom_site_label_H
_geom_hbond_atom_site_label_A
_geom_hbond_distance_DH
_geom_hbond_distance_HA
_geom_hbond_distance_DA
_geom_hbond_angle_DHA
O1 H1 N1 0.82 1.86 2.590(7) 147

loop_
_geom_torsion_atom_site_label_1
_geom_torsion_atom_site_label_2
_geom_torsion_atom_site_label_3
_geom_torsion_atom_site_label_4
_geom_torsion
C8 N1 C1 C2 -178.6(6)
N1 C1 C2 C7 175.2(6)
N1 C1 C2 C3 -5.7(9)
C7 C2 C3 O1 -178.8(6)
C1 C2 C3 O1 2.1(9)
C7 C2 C3 C4 1.2(9)
C1 C2 C3 C4 -177.9(5)
O1 C3 C4 C5 178.9(6)
C2 C3 C4 C5 -1.1(9)
O1 C3 C4 Br1 -3.9(8)
C2 C3 C4 Br1 176.1(4)
C3 C4 C5 C6 -0.8(9)
Br1 C4 C5 C6 -178.1(5)
C4 C5 C6 C7 2.7(10)
C4 C5 C6 Cl1 -179.1(5)
C5 C6 C7 C2 -2.7(10)
Cl1 C6 C7 C2 179.2(5)
C3 C2 C7 C6 0.7(10)
C1 C2 C7 C6 179.8(6)
C1 N1 C8 C9 102.8(7)
N1 C8 C9 C10 -94.4(8)
N1 C8 C9 C14 85.3(8)
C14 C9 C10 C11 -0.7(11)
C8 C9 C10 C11 179.0(6)
C9 C10 C11 C12 0.4(12)
C10 C11 C12 C13 -0.6(14)
C11 C12 C13 C14 1.0(14)
C12 C13 C14 C9 -1.2(13)
C10 C9 C14 C13 1.1(11)
C8 C9 C14 C13 -178.6(7)

loop_
_cod_related_entry_id
_cod_related_entry_database
_cod_related_entry_code
1 ChemSpider 24740566
